data_4100513
_journal_name_full 'Journal of the American Chemical Society'
_journal_paper_doi 10.1021/ja052081a
_journal_year 2005
_chemical_formula_sum 'C52 H60 Co N12 O12 S'
_chemical_formula_weight 1136.11
_space_group_IT_number 85
_symmetry_cell_setting tetragonal
_symmetry_space_group_name_Hall '-P 4a'
_symmetry_space_group_name_H-M 'P 4/n :2'
_cell_angle_alpha 90.00
_cell_angle_beta 90.00
_cell_angle_gamma 90.00
_cell_formula_units_Z 2
_cell_length_a 18.070(3)
_cell_length_b 18.070(3)
_cell_length_c 8.0756(16)
_cell_measurement_temperature 120(2)
_cell_volume 2636.9(7)
_diffrn_ambient_temperature 120(2)
_exptl_crystal_density_diffrn 1.431
_cod_depositor_comments
;
The following automatic conversions were performed:
'_symmetry_cell_setting' value 'Tetragonal' changed to 'tetragonal'
according to '/home/saulius/struct/CIF-dictionaries/cif_core.dic'
dictionary named 'cif_core.dic' version 2.4.1 from 2010-06-29.

Automatic conversion script
Id: cif_fix_enum 1527 2010-12-29 10:47:43Z saulius 
;
_cod_original_sg_symbol_H-M 'P 4/n'
_cod_database_code 4100513

loop_
_symmetry_equiv_pos_as_xyz
'x, y, z'
'-y+1/2, x, z'
'-x+1/2, -y+1/2, z'
'y, -x+1/2, z'
'-x, -y, -z'
'y-1/2, -x, -z'
'x-1/2, y-1/2, -z'
'-y, x-1/2, -z'

loop_
_atom_site_label
_atom_site_type_symbol
_atom_site_fract_x
_atom_site_fract_y
_atom_site_fract_z
_atom_site_U_iso_or_equiv
_atom_site_adp_type
_atom_site_occupancy
_atom_site_symmetry_multiplicity
_atom_site_calc_flag
_atom_site_refinement_flags
_atom_site_disorder_assembly
_atom_site_disorder_group
Co1 Co 0.2500 0.2500 0.23629(6) 0.01005(16) Uani 1 4 d S . .
S1 S 0.2500 0.7500 0.5000 0.0118(2) Uani 1 4 d S . .
N2 N 0.22510(10) 0.53606(9) 0.4829(2) 0.0174(4) Uani 1 1 d . A .
C8 C 0.16346(10) 0.63215(10) 0.9966(3) 0.0165(4) Uani 1 1 d . . .
H8 H 0.1923 0.6723 0.9569 0.020 Uiso 1 1 calc R . .
O2 O 0.2500 0.2500 -0.0274(3) 0.0150(5) Uani 1 4 d S . .
N1 N 0.26770(8) 0.36859(8) 0.2353(2) 0.0135(3) Uani 1 1 d . . .
O1 O 0.2500 0.2500 0.4930(3) 0.0162(6) Uani 1 4 d S . .
C11 C 0.08210(13) 0.51519(13) 1.1170(3) 0.0276(5) Uani 1 1 d . . .
H11 H 0.0550 0.4742 1.1586 0.033 Uiso 1 1 calc R . .
C10 C 0.09022(11) 0.57736(12) 1.2160(3) 0.0213(4) Uani 1 1 d . . .
C9 C 0.13248(11) 0.63563(11) 1.1537(3) 0.0187(4) Uani 1 1 d . . .
H9 H 0.1402 0.6784 1.2199 0.022 Uiso 1 1 calc R . .
C13 C 0.05270(13) 0.58231(15) 1.3828(3) 0.0310(5) Uani 1 1 d . . .
H13A H 0.0006 0.5956 1.3675 0.047 Uiso 1 1 calc R . .
H13B H 0.0772 0.6202 1.4501 0.047 Uiso 1 1 calc R . .
H13C H 0.0560 0.5344 1.4391 0.047 Uiso 1 1 calc R . .
C7 C 0.15257(11) 0.57033(10) 0.8967(2) 0.0169(4) Uani 1 1 d . . .
C12 C 0.11223(14) 0.51086(12) 0.9592(3) 0.0271(5) Uani 1 1 d . . .
H12 H 0.1054 0.4676 0.8942 0.033 Uiso 1 1 calc R . .
O4 O 0.28082(8) 0.68989(8) 0.3966(2) 0.0222(3) Uani 1 1 d . . .
C5 C 0.23869(10) 0.41229(10) 0.3539(2) 0.0149(4) Uani 1 1 d . . .
H5 H 0.2087 0.3904 0.4372 0.018 Uiso 1 1 calc R . .
C2 C 0.32000(13) 0.47570(11) 0.1071(3) 0.0239(5) Uani 1 1 d . . .
H2A H 0.3474 0.4966 0.0183 0.029 Uiso 1 1 calc R . .
C1 C 0.30853(11) 0.39981(11) 0.1153(3) 0.0198(4) Uani 1 1 d . . .
H1 H 0.3303 0.3690 0.0333 0.024 Uiso 1 1 calc R . .
N3 N 0.18073(10) 0.57377(9) 0.7333(2) 0.0175(4) Uani 1 1 d . A .
C3 C 0.29109(12) 0.52030(11) 0.2295(3) 0.0207(4) Uani 1 1 d . . .
H3A H 0.2984 0.5723 0.2256 0.025 Uiso 1 1 calc R . .
C4 C 0.25116(10) 0.48866(10) 0.3587(2) 0.0153(4) Uani 1 1 d . . .
C6 C 0.19886(14) 0.51562(11) 0.6350(3) 0.0249(5) Uani 1 1 d . . .
O3A O 0.2079(2) 0.4513(2) 0.6894(6) 0.0190(8) Uani 0.50 1 d P A 1
O5 O 0.30596(16) 0.34050(16) 0.7293(4) 0.0161(5) Uani 0.50 1 d P . .
O3B O 0.1747(3) 0.4508(3) 0.6627(6) 0.0304(10) Uani 0.50 1 d P A 2
H2O H 0.280(2) 0.286(2) -0.093(5) 0.010(10) Uiso 0.50 1 d P . .
H1O H 0.284(3) 0.233(4) 0.553(6) 0.023(14) Uiso 0.50 1 d P . .
H4 H 0.352(3) 0.348(2) 0.717(6) 0.011(11) Uiso 0.50 1 d P . .
H6 H 0.291(4) 0.381(4) 0.736(10) 0.06(2) Uiso 0.50 1 d P . .
H3N H 0.1883(15) 0.6168(16) 0.696(3) 0.028(7) Uiso 1 1 d . . .
H2N H 0.2323(15) 0.5803(16) 0.464(3) 0.029(7) Uiso 1 1 d . . .

loop_
_atom_site_aniso_label
_atom_site_aniso_U_11
_atom_site_aniso_U_22
_atom_site_aniso_U_33
_atom_site_aniso_U_23
_atom_site_aniso_U_13
_atom_site_aniso_U_12
Co1 0.00972(18) 0.00972(18) 0.0107(3) 0.000 0.000 0.000
S1 0.0090(3) 0.0090(3) 0.0174(4) 0.000 0.000 0.000
N2 0.0251(9) 0.0076(7) 0.0196(8) -0.0014(6) 0.0046(7) -0.0001(6)
C8 0.0145(8) 0.0135(8) 0.0214(10) -0.0012(7) -0.0018(7) -0.0004(7)
O2 0.0164(8) 0.0164(8) 0.0121(12) 0.000 0.000 0.000
N1 0.0137(7) 0.0099(7) 0.0169(8) -0.0003(6) 0.0013(6) -0.0007(5)
O1 0.0183(8) 0.0183(8) 0.0120(13) 0.000 0.000 0.000
C11 0.0354(12) 0.0252(11) 0.0221(11) 0.0015(9) 0.0037(9) -0.0120(9)
C10 0.0192(9) 0.0276(10) 0.0170(10) -0.0007(8) -0.0013(8) 0.0012(8)
C9 0.0177(9) 0.0192(9) 0.0193(9) -0.0066(8) -0.0044(8) 0.0033(7)
C13 0.0287(11) 0.0434(14) 0.0210(11) -0.0024(10) 0.0031(9) -0.0013(10)
C7 0.0192(9) 0.0148(9) 0.0168(9) -0.0007(7) -0.0002(7) 0.0007(7)
C12 0.0416(13) 0.0176(10) 0.0223(11) -0.0051(8) 0.0036(10) -0.0099(9)
O4 0.0169(7) 0.0185(7) 0.0313(8) -0.0103(6) 0.0043(6) 0.0003(5)
C5 0.0150(8) 0.0133(8) 0.0164(9) 0.0006(7) 0.0014(7) 0.0002(7)
C2 0.0321(11) 0.0166(9) 0.0230(10) 0.0018(8) 0.0106(9) -0.0060(8)
C1 0.0245(10) 0.0148(9) 0.0202(10) -0.0027(7) 0.0095(8) -0.0018(7)
N3 0.0242(8) 0.0105(7) 0.0178(8) -0.0004(6) 0.0026(7) -0.0005(6)
C3 0.0273(10) 0.0113(8) 0.0234(10) 0.0011(8) 0.0040(8) -0.0023(7)
C4 0.0169(9) 0.0123(8) 0.0167(9) -0.0008(7) -0.0006(7) 0.0013(7)
C6 0.0422(13) 0.0114(9) 0.0210(10) 0.0001(8) 0.0062(9) 0.0015(8)
O3A 0.027(2) 0.0105(15) 0.0196(18) 0.0010(12) 0.0034(17) 0.0005(17)
O5 0.0138(13) 0.0153(14) 0.0192(14) -0.0014(11) 0.0011(11) -0.0007(11)
O3B 0.054(3) 0.0109(16) 0.026(2) -0.0018(14) 0.014(2) -0.008(2)

loop_
_geom_bond_atom_site_label_1
_geom_bond_atom_site_label_2
_geom_bond_distance
_geom_bond_site_symmetry_2
_geom_bond_publ_flag
Co1 O1 2.073(3) . ?
Co1 O2 2.130(3) . ?
Co1 N1 2.1668(15) 3 ?
Co1 N1 2.1668(15) . ?
Co1 N1 2.1668(15) 4 ?
Co1 N1 2.1668(15) 2 ?
S1 O4 1.4787(14) 8_666 ?
S1 O4 1.4787(14) . ?
S1 O4 1.4787(14) 6_566 ?
S1 O4 1.4787(14) 3_565 ?
N2 C6 1.367(3) . ?
N2 C4 1.401(2) . ?
C8 C9 1.389(3) . ?
C8 C7 1.392(3) . ?
N1 C1 1.342(2) . ?
N1 C5 1.347(2) . ?
C11 C10 1.387(3) . ?
C11 C12 1.388(3) . ?
C10 C9 1.395(3) . ?
C10 C13 1.511(3) . ?
C7 C12 1.393(3) . ?
C7 N3 1.416(3) . ?
C5 C4 1.399(3) . ?
C2 C3 1.378(3) . ?
C2 C1 1.388(3) . ?
N3 C6 1.357(3) . ?
C3 C4 1.392(3) . ?
C6 O3A 1.254(5) . ?
C6 O3B 1.270(5) . ?
